data_7006492
loop_
_publ_author_name
'Foreman, Mark R. S.'
'Hudson, Michael J.'
'Drew, Michael G. B.'
'Hill, Cl\'ement'
'Madic, Charles'

_publ_section_title
;
 Complexes formed between the quadridentate, heterocyclic molecules
 6,6'-bis-(5,6-dialkyl-1,2,4-triazin-3-yl)-2,2'-bipyridine (BTBP) and
 lanthanides(III): implications for the partitioning of actinides(III)
 and lanthanides(III).
;
_journal_issue 13
_journal_name_full 'Dalton transactions (Cambridge, England : 2003)'
_journal_page_first 1645
_journal_page_last 1653
_journal_paper_doi 10.1039/b511321k
_journal_year 2006
_chemical_formula_sum 'C26 H29 Ho N12 O9'
_chemical_formula_weight 818.54
_chemical_name_systematic
;
?
;
_space_group_IT_number 2
_symmetry_cell_setting triclinic
_symmetry_space_group_name_Hall '-P 1'
_symmetry_space_group_name_H-M 'P -1'
_atom_sites_solution_hydrogens geom
_atom_sites_solution_primary direct
_atom_sites_solution_secondary difmap
_audit_creation_method SHELXL
_cell_angle_alpha 92.403(10)
_cell_angle_beta 95.251(10)
_cell_angle_gamma 106.591(10)
_cell_formula_units_Z 2
_cell_length_a 9.998(12)
_cell_length_b 10.142(14)
_cell_length_c 16.836(18)
_cell_measurement_temperature 293(2)
_cell_volume 1625(3)
_computing_cell_refinement XDS
_computing_data_collection 'XDS (Kabsch, 1991)'
_computing_data_reduction XDS
_computing_molecular_graphics PLATON(Spek,1994)
_computing_structure_refinement 'SHELXL-93 (Sheldrick, 1993)'
_computing_structure_solution 'SHELXS-86 (Sheldrick, 1990)'
_diffrn_ambient_temperature 293(2)
_diffrn_measured_fraction_theta_full 0.92
_diffrn_measurement_device 'Marresearch Image Plate'
_diffrn_measurement_method '95 frames at 2^o intervals, counting time 2 min.'
_diffrn_radiation_monochromator graphite
_diffrn_radiation_source 'fine-focus sealed tube'
_diffrn_radiation_type MoK\a
_diffrn_radiation_wavelength 0.71073
_diffrn_reflns_av_R_equivalents 0.0320
_diffrn_reflns_av_sigmaI/netI 0.0550
_diffrn_reflns_limit_h_max 12
_diffrn_reflns_limit_h_min -12
_diffrn_reflns_limit_k_max 11
_diffrn_reflns_limit_k_min -11
_diffrn_reflns_limit_l_max 20
_diffrn_reflns_limit_l_min -20
_diffrn_reflns_number 10376
_diffrn_reflns_theta_full 25.73
_diffrn_reflns_theta_max 25.73
_diffrn_reflns_theta_min 1.22
_exptl_absorpt_coefficient_mu 2.503
_exptl_absorpt_correction_T_max 1.000
_exptl_absorpt_correction_T_min 0.442
_exptl_absorpt_correction_type empirical
_exptl_absorpt_process_details
;
DIFABS, Walker, N. and Stuart, D., Acta Cryst 1983 A39 158.
;
_exptl_crystal_colour white
_exptl_crystal_density_diffrn 1.673
_exptl_crystal_description needle
_exptl_crystal_F_000 816
_exptl_crystal_size_max 0.35
_exptl_crystal_size_mid 0.03
_exptl_crystal_size_min 0.03
_refine_diff_density_max 2.165
_refine_diff_density_min -1.302
_refine_diff_density_rms 0.112
_refine_ls_extinction_coef 0.0036(6)
_refine_ls_extinction_expression Fc^*^=kFc[1+0.001xFc^2^\l^3^/sin(2\q)]^-1/4^
_refine_ls_extinction_method SHELXL
_refine_ls_goodness_of_fit_all 0.856
_refine_ls_goodness_of_fit_obs 0.843
_refine_ls_matrix_type full
_refine_ls_number_parameters 439
_refine_ls_number_reflns 5711
_refine_ls_number_restraints 0
_refine_ls_restrained_S_all 0.856
_refine_ls_restrained_S_obs 0.843
_refine_ls_R_factor_all 0.0418
_refine_ls_R_factor_obs 0.0393
_refine_ls_shift/esd_max 0.007
_refine_ls_shift/esd_mean 0.001
_refine_ls_structure_factor_coef Fsqd
_refine_ls_weighting_details
;
w=1/[\s^2^(Fo^2^)+(0.0602P)^2^+7.4719P] where P=(Fo^2^+2Fc^2^)/3
;
_refine_ls_weighting_scheme calc
_refine_ls_wR_factor_all 0.1053
_refine_ls_wR_factor_obs 0.1009
_reflns_number_observed 5435
_reflns_number_total 5711
_reflns_observed_criterion >2sigma(I)
_cod_data_source_file b511321k.txt
_cod_data_source_block ho
_cod_original_cell_volume 1625.1(34)
_cod_original_sg_symbol_H-M P-1
_cod_database_code 7006492

loop_
_symmetry_equiv_pos_as_xyz
'x, y, z'
'-x, -y, -z'

loop_
_atom_site_aniso_label
_atom_site_aniso_U_11
_atom_site_aniso_U_22
_atom_site_aniso_U_33
_atom_site_aniso_U_23
_atom_site_aniso_U_13
_atom_site_aniso_U_12
Ho1 0.03175(15) 0.0380(2) 0.03076(14) 0.00276(9) 0.00281(9) 0.00626(9)
N1 0.044(2) 0.047(3) 0.041(2) 0.008(2) 0.010(2) 0.007(2)
N2 0.038(2) 0.045(3) 0.037(2) 0.007(2) 0.005(2) 0.006(2)
C3 0.038(3) 0.049(3) 0.033(2) 0.001(2) 0.002(2) 0.012(2)
N4 0.049(3) 0.048(3) 0.041(2) 0.004(2) -0.001(2) 0.015(2)
C5 0.050(3) 0.051(4) 0.039(3) 0.006(2) 0.006(2) 0.025(3)
C6 0.048(3) 0.050(4) 0.041(3) 0.011(2) 0.015(2) 0.018(2)
C7 0.036(3) 0.045(3) 0.040(3) 0.000(2) 0.001(2) 0.008(2)
N8 0.037(2) 0.039(3) 0.039(2) 0.005(2) 0.007(2) 0.007(2)
C9 0.042(3) 0.039(3) 0.051(3) 0.004(2) 0.008(2) 0.002(2)
C10 0.045(3) 0.052(4) 0.069(4) 0.007(3) 0.008(3) -0.003(3)
C11 0.047(3) 0.059(4) 0.066(4) -0.002(3) -0.002(3) -0.006(3)
C12 0.047(3) 0.057(4) 0.054(3) -0.002(3) -0.005(3) 0.007(3)
N21 0.048(3) 0.070(4) 0.045(3) -0.003(2) 0.000(2) 0.012(2)
N22 0.044(3) 0.062(3) 0.037(2) 0.001(2) 0.000(2) 0.016(2)
C23 0.059(4) 0.061(4) 0.035(3) 0.000(2) 0.004(2) 0.014(3)
N24 0.075(4) 0.078(4) 0.038(3) 0.005(3) -0.004(3) 0.025(3)
C25 0.072(4) 0.087(6) 0.038(3) -0.007(3) -0.012(3) 0.031(4)
C26 0.054(4) 0.092(6) 0.046(3) -0.003(3) -0.005(3) 0.015(4)
C27 0.063(4) 0.061(4) 0.043(3) 0.019(3) 0.005(3) 0.015(3)
N28 0.044(2) 0.048(3) 0.034(2) 0.003(2) 0.007(2) 0.007(2)
C29 0.056(4) 0.053(4) 0.050(3) 0.016(3) 0.012(3) 0.007(3)
C30 0.094(6) 0.102(8) 0.085(6) 0.053(5) -0.004(5) -0.030(6)
C31 0.128(9) 0.118(9) 0.086(6) 0.068(6) -0.001(6) -0.022(7)
C32 0.114(7) 0.103(8) 0.065(5) 0.048(5) -0.007(5) -0.010(6)
C51 0.078(5) 0.068(5) 0.047(3) 0.015(3) -0.006(3) 0.023(4)
C52 0.080(5) 0.088(6) 0.056(4) 0.011(4) -0.019(4) 0.024(4)
C61 0.067(4) 0.067(5) 0.054(4) 0.023(3) 0.020(3) 0.017(3)
C62 0.084(5) 0.063(5) 0.070(5) 0.010(4) 0.018(4) -0.009(4)
C251 0.102(7) 0.123(8) 0.047(4) 0.008(4) -0.022(4) 0.020(6)
C252 0.153(11) 0.127(10) 0.060(5) 0.018(5) -0.030(6) 0.040(8)
C261 0.079(6) 0.163(12) 0.072(6) 0.008(6) -0.023(5) -0.021(7)
C262 0.148(14) 0.152(14) 0.179(17) -0.014(12) 0.004(12) -0.066(11)
O41 0.062(3) 0.077(3) 0.051(2) -0.003(2) 0.003(2) 0.025(2)
O42 0.052(2) 0.070(3) 0.053(2) -0.004(2) -0.001(2) 0.024(2)
N43 0.049(3) 0.063(4) 0.057(3) 0.001(3) 0.013(2) 0.019(2)
O44 0.099(4) 0.089(4) 0.094(4) -0.011(3) 0.029(3) 0.055(3)
O51 0.058(3) 0.081(4) 0.054(3) -0.019(2) -0.006(2) 0.025(2)
O52 0.072(3) 0.062(3) 0.056(3) 0.010(2) 0.012(2) 0.030(2)
N53 0.046(3) 0.051(3) 0.062(3) -0.011(2) 0.008(2) 0.009(2)
O54 0.094(4) 0.090(4) 0.100(4) -0.022(3) 0.020(3) 0.052(3)
O61 0.042(2) 0.055(3) 0.059(2) 0.002(2) 0.014(2) 0.010(2)
O62 0.056(3) 0.045(3) 0.074(3) -0.002(2) 0.016(2) 0.010(2)
N63 0.048(3) 0.052(3) 0.060(3) -0.002(2) 0.009(2) -0.003(2)
O64 0.066(3) 0.059(3) 0.133(5) 0.004(3) 0.033(3) -0.015(3)
N71 0.234(15) 0.156(12) 0.107(8) 0.069(8) 0.014(9) 0.043(10)
C72 0.102(7) 0.077(6) 0.089(6) 0.025(5) 0.030(5) 0.020(5)
C73 0.061(4) 0.110(8) 0.090(6) 0.004(5) 0.007(4) 0.035(5)

loop_
_atom_site_label
_atom_site_type_symbol
_atom_site_fract_x
_atom_site_fract_y
_atom_site_fract_z
_atom_site_U_iso_or_equiv
_atom_site_thermal_displace_type
_atom_site_occupancy
_atom_site_calc_flag
_atom_site_refinement_flags
_atom_site_disorder_group
Ho1 Ho 0.25165(2) 0.25683(2) 0.227458(12) 0.03435(11) Uani 1 d . .
N1 N 0.2424(5) 0.4257(5) 0.0581(3) 0.0448(11) Uani 1 d . .
N2 N 0.1663(5) 0.3151(5) 0.0924(3) 0.0408(10) Uani 1 d . .
C3 C 0.0480(5) 0.2348(6) 0.0533(3) 0.0406(12) Uani 1 d . .
N4 N -0.0044(5) 0.2530(5) -0.0205(3) 0.0459(11) Uani 1 d . .
C5 C 0.0685(6) 0.3589(6) -0.0554(3) 0.0443(12) Uani 1 d . .
C6 C 0.1950(6) 0.4497(6) -0.0141(3) 0.0448(12) Uani 1 d . .
C7 C -0.0356(5) 0.1150(6) 0.0948(3) 0.0415(12) Uani 1 d . .
N8 N 0.0215(4) 0.0956(5) 0.1676(3) 0.0392(10) Uani 1 d . .
C9 C -0.0529(6) -0.0074(6) 0.2083(4) 0.0458(13) Uani 1 d . .
C10 C -0.1843(7) -0.0928(7) 0.1765(4) 0.059(2) Uani 1 d . .
H10 H -0.2335 -0.1635 0.2054 0.071 Uiso 1 calc R .
C11 C -0.2409(7) -0.0716(8) 0.1020(4) 0.063(2) Uani 1 d . .
H11 H -0.3285 -0.1277 0.0803 0.075 Uiso 1 calc R .
C12 C -0.1657(7) 0.0340(7) 0.0599(4) 0.0552(15) Uani 1 d . .
H12 H -0.2016 0.0501 0.0095 0.066 Uiso 1 calc R .
N21 N 0.5143(5) 0.3560(6) 0.3804(3) 0.0559(13) Uani 1 d . .
N22 N 0.3910(5) 0.2576(6) 0.3596(3) 0.0480(11) Uani 1 d . .
C23 C 0.3388(7) 0.1687(7) 0.4116(3) 0.0521(14) Uani 1 d . .
N24 N 0.3996(7) 0.1663(7) 0.4861(3) 0.0638(15) Uani 1 d . .
C25 C 0.5209(8) 0.2617(9) 0.5078(4) 0.066(2) Uani 1 d . .
C26 C 0.5793(7) 0.3583(9) 0.4522(4) 0.066(2) Uani 1 d . .
C27 C 0.2026(7) 0.0642(7) 0.3865(4) 0.056(2) Uani 1 d . .
N28 N 0.1362(5) 0.0728(5) 0.3129(3) 0.0434(10) Uani 1 d . .
C29 C 0.0151(7) -0.0221(7) 0.2894(4) 0.0543(15) Uani 1 d . .
C30 C -0.0449(11) -0.1248(11) 0.3378(6) 0.105(4) Uani 1 d . .
H30 H -0.1294 -0.1903 0.3195 0.126 Uiso 1 calc R .
C31 C 0.0183(13) -0.1307(12) 0.4114(6) 0.122(5) Uani 1 d . .
H31 H -0.0227 -0.1996 0.4439 0.146 Uiso 1 calc R .
C32 C 0.1443(11) -0.0336(11) 0.4381(5) 0.103(4) Uani 1 d . .
H32 H 0.1885 -0.0340 0.4892 0.123 Uiso 1 calc R .
C51 C 0.0180(8) 0.3847(8) -0.1394(4) 0.065(2) Uani 1 d . .
H51D H 0.0870 0.3767 -0.1748 0.078 Uiso 1 calc R .
H51E H 0.0120 0.4785 -0.1395 0.078 Uiso 1 calc R .
C52 C -0.1244(9) 0.2861(9) -0.1725(4) 0.076(2) Uani 1 d . .
H52A H -0.1235 0.1927 -0.1662 0.092 Uiso 1 calc R .
H52B H -0.1429 0.2987 -0.2282 0.092 Uiso 1 calc R .
H52C H -0.1965 0.3050 -0.1439 0.092 Uiso 1 calc R .
C61 C 0.2805(8) 0.5775(8) -0.0502(4) 0.062(2) Uani 1 d . .
H61A H 0.3112 0.5484 -0.0992 0.075 Uiso 1 calc R .
H61B H 0.2190 0.6333 -0.0646 0.075 Uiso 1 calc R .
C62 C 0.4061(9) 0.6667(9) 0.0007(5) 0.078(2) Uani 1 d . .
H62C H 0.3784 0.6947 0.0502 0.094 Uiso 1 calc R .
H62D H 0.4481 0.7469 -0.0267 0.094 Uiso 1 calc R .
H62E H 0.4729 0.6161 0.0112 0.094 Uiso 1 calc R .
C251 C 0.5914(11) 0.2642(12) 0.5908(5) 0.095(3) Uani 1 d . .
H25A H 0.6848 0.2558 0.5866 0.114 Uiso 1 calc R .
H25B H 0.6021 0.3534 0.6179 0.114 Uiso 1 calc R .
C252 C 0.5189(13) 0.1566(13) 0.6410(5) 0.116(4) Uani 1 d . .
H25C H 0.4303 0.1696 0.6508 0.139 Uiso 1 calc R .
H25D H 0.5757 0.1627 0.6910 0.139 Uiso 1 calc R .
H25E H 0.5037 0.0674 0.6140 0.139 Uiso 1 calc R .
C261 C 0.7169(11) 0.4676(15) 0.4729(6) 0.119(5) Uani 1 d . .
H26D H 0.7121 0.5181 0.5223 0.142 Uiso 1 calc R .
H26E H 0.7896 0.4225 0.4831 0.142 Uiso 1 calc R .
C262 C 0.7561(17) 0.5595(17) 0.4173(11) 0.184(8) Uani 1 d . .
H26A H 0.7386 0.5117 0.3652 0.221 Uiso 1 calc R .
H26B H 0.8544 0.6071 0.4284 0.221 Uiso 1 calc R .
H26C H 0.7032 0.6249 0.4187 0.221 Uiso 1 calc R .
O41 O 0.1779(5) 0.3702(6) 0.3469(3) 0.0628(12) Uani 1 d . .
O42 O 0.0633(5) 0.3685(5) 0.2331(3) 0.0574(11) Uani 1 d . .
N43 N 0.0891(6) 0.4142(6) 0.3068(3) 0.0555(13) Uani 1 d . .
O44 O 0.0321(7) 0.4943(7) 0.3333(4) 0.087(2) Uani 1 d . .
O51 O 0.2979(5) 0.1170(6) 0.1121(3) 0.0651(13) Uani 1 d . .
O52 O 0.3784(5) 0.0783(5) 0.2280(3) 0.0607(11) Uani 1 d . .
N53 N 0.3720(5) 0.0570(6) 0.1528(3) 0.0542(13) Uani 1 d . .
O54 O 0.4328(7) -0.0161(7) 0.1219(4) 0.090(2) Uani 1 d . .
O61 O 0.4813(4) 0.3731(5) 0.1901(3) 0.0526(10) Uani 1 d . .
O62 O 0.3711(5) 0.5037(5) 0.2415(3) 0.0590(11) Uani 1 d . .
N63 N 0.4819(6) 0.4938(6) 0.2139(3) 0.0569(14) Uani 1 d . .
O64 O 0.5817(6) 0.5938(6) 0.2087(4) 0.092(2) Uani 1 d . .
N71 N 0.8200(17) 0.1575(15) 0.3830(7) 0.167(6) Uani 1 d . .
C72 C 0.7784(11) 0.1881(10) 0.3254(6) 0.089(3) Uani 1 d . .
C73 C 0.7253(9) 0.2241(11) 0.2514(6) 0.085(3) Uani 1 d . .
H73A H 0.6902 0.3017 0.2602 0.102 Uiso 1 calc R .
H73B H 0.6505 0.1473 0.2267 0.102 Uiso 1 calc R .
H73C H 0.7989 0.2476 0.2171 0.102 Uiso 1 calc R .

loop_
_atom_type_symbol
_atom_type_description
_atom_type_scat_dispersion_real
_atom_type_scat_dispersion_imag
_atom_type_scat_source
C C 0.0033 0.0016 'International Tables Vol C Tables 4.2.6.8 and 6.1.1.4'
H H 0.0000 0.0000 'International Tables Vol C Tables 4.2.6.8 and 6.1.1.4'
N N 0.0061 0.0033 'International Tables Vol C Tables 4.2.6.8 and 6.1.1.4'
O O 0.0106 0.0060 'International Tables Vol C Tables 4.2.6.8 and 6.1.1.4'
Ho Ho -0.2175 4.6783 'International Tables Vol C Tables 4.2.6.8 and 6.1.1.4'

loop_
_geom_angle_atom_site_label_1
_geom_angle_atom_site_label_2
_geom_angle_atom_site_label_3
_geom_angle
_geom_angle_site_symmetry_1
_geom_angle_site_symmetry_3
_geom_angle_publ_flag
O61 Ho1 O62 52.64(15) . . ?
O61 Ho1 N28 140.4(2) . . ?
O62 Ho1 N28 138.1(2) . . ?
O61 Ho1 O42 123.2(2) . . ?
O62 Ho1 O42 74.8(2) . . ?
N28 Ho1 O42 92.2(2) . . ?
O61 Ho1 O52 75.0(2) . . ?
O62 Ho1 O52 123.2(2) . . ?
N28 Ho1 O52 71.6(2) . . ?
O42 Ho1 O52 161.6(2) . . ?
O61 Ho1 O51 72.0(2) . . ?
O62 Ho1 O51 118.1(2) . . ?
N28 Ho1 O51 101.4(2) . . ?
O42 Ho1 O51 128.0(2) . . ?
O52 Ho1 O51 50.6(2) . . ?
O61 Ho1 N2 84.1(2) . . ?
O62 Ho1 N2 82.2(2) . . ?
N28 Ho1 N2 129.8(2) . . ?
O42 Ho1 N2 67.4(2) . . ?
O52 Ho1 N2 116.0(2) . . ?
O51 Ho1 N2 65.4(2) . . ?
O61 Ho1 N8 140.13(15) . . ?
O62 Ho1 N8 138.8(2) . . ?
N28 Ho1 N8 64.2(2) . . ?
O42 Ho1 N8 69.6(2) . . ?
O52 Ho1 N8 94.8(2) . . ?
O51 Ho1 N8 72.1(2) . . ?
N2 Ho1 N8 65.67(15) . . ?
O61 Ho1 N22 82.1(2) . . ?
O62 Ho1 N22 83.4(2) . . ?
N28 Ho1 N22 65.9(2) . . ?
O42 Ho1 N22 114.6(2) . . ?
O52 Ho1 N22 67.5(2) . . ?
O51 Ho1 N22 116.8(2) . . ?
N2 Ho1 N22 164.2(2) . . ?
N8 Ho1 N22 130.1(2) . . ?
O61 Ho1 O41 115.5(2) . . ?
O62 Ho1 O41 69.4(2) . . ?
N28 Ho1 O41 71.7(2) . . ?
O42 Ho1 O41 50.5(2) . . ?
O52 Ho1 O41 127.7(2) . . ?
O51 Ho1 O41 172.3(2) . . ?
N2 Ho1 O41 116.0(2) . . ?
N8 Ho1 O41 101.4(2) . . ?
N22 Ho1 O41 64.1(2) . . ?
C6 N1 N2 118.0(5) . . ?
C3 N2 N1 119.6(5) . . ?
C3 N2 Ho1 120.1(4) . . ?
N1 N2 Ho1 120.3(3) . . ?
N2 C3 N4 125.1(5) . . ?
N2 C3 C7 117.8(5) . . ?
N4 C3 C7 117.1(5) . . ?
C5 N4 C3 116.4(5) . . ?
N4 C5 C6 120.0(5) . . ?
N4 C5 C51 119.6(6) . . ?
C6 C5 C51 120.4(6) . . ?
N1 C6 C5 120.9(5) . . ?
N1 C6 C61 116.8(5) . . ?
C5 C6 C61 122.3(5) . . ?
N8 C7 C12 123.2(5) . . ?
N8 C7 C3 116.1(4) . . ?
C12 C7 C3 120.6(5) . . ?
C7 N8 C9 118.0(5) . . ?
C7 N8 Ho1 120.2(4) . . ?
C9 N8 Ho1 121.6(4) . . ?
N8 C9 C10 121.6(6) . . ?
N8 C9 C29 115.5(5) . . ?
C10 C9 C29 122.9(6) . . ?
C11 C10 C9 119.6(6) . . ?
C10 C11 C12 119.3(6) . . ?
C11 C12 C7 118.3(6) . . ?
C26 N21 N22 118.4(6) . . ?
C23 N22 N21 119.6(5) . . ?
C23 N22 Ho1 119.9(4) . . ?
N21 N22 Ho1 120.3(4) . . ?
N22 C23 N24 124.9(6) . . ?
N22 C23 C27 117.5(5) . . ?
N24 C23 C27 117.6(6) . . ?
C23 N24 C25 116.7(6) . . ?
N24 C25 C26 119.1(6) . . ?
N24 C25 C251 118.5(8) . . ?
C26 C25 C251 122.4(7) . . ?
N21 C26 C25 121.3(7) . . ?
N21 C26 C261 117.1(7) . . ?
C25 C26 C261 121.6(7) . . ?
N28 C27 C32 122.5(7) . . ?
N28 C27 C23 117.5(5) . . ?
C32 C27 C23 120.0(6) . . ?
C29 N28 C27 117.8(5) . . ?
C29 N28 Ho1 123.1(4) . . ?
C27 N28 Ho1 119.0(4) . . ?
N28 C29 C30 121.7(7) . . ?
N28 C29 C9 115.4(5) . . ?
C30 C29 C9 122.9(6) . . ?
C31 C30 C29 120.5(8) . . ?
C31 C32 C27 117.8(7) . . ?
C30 C31 C32 119.5(7) . . ?
C5 C51 C52 114.1(6) . . ?
C62 C61 C6 116.8(6) . . ?
C252 C251 C25 116.0(8) . . ?
C262 C261 C26 116.0(10) . . ?
N43 O41 Ho1 95.5(4) . . ?
N43 O42 Ho1 98.6(3) . . ?
O44 N43 O41 124.3(6) . . ?
O42 N43 O44 121.1(6) . . ?
O41 N43 O42 114.5(5) . . ?
N53 O51 Ho1 96.3(3) . . ?
N53 O52 Ho1 97.2(4) . . ?
O52 N53 O54 122.5(6) . . ?
O54 N53 O51 122.1(6) . . ?
O52 N53 O51 115.4(5) . . ?
N63 O61 Ho1 96.1(3) . . ?
N63 O62 Ho1 95.2(4) . . ?
O64 N63 O62 122.3(6) . . ?
O64 N63 O61 121.7(6) . . ?
O62 N63 O61 115.9(5) . . ?
N71 C72 C73 178.7(15) . . ?

loop_
_geom_bond_atom_site_label_1
_geom_bond_atom_site_label_2
_geom_bond_distance
_geom_bond_site_symmetry_2
_geom_bond_publ_flag
Ho1 O61 2.416(5) . ?
Ho1 O62 2.437(5) . ?
Ho1 N28 2.487(5) . ?
Ho1 O42 2.466(5) . ?
Ho1 O52 2.489(5) . ?
Ho1 O51 2.511(5) . ?
Ho1 N2 2.509(5) . ?
Ho1 N8 2.505(5) . ?
Ho1 N22 2.514(5) . ?
Ho1 O41 2.544(5) . ?
N1 C6 1.322(8) . ?
N2 C3 1.326(7) . ?
N2 N1 1.348(6) . ?
C3 C7 1.503(8) . ?
N4 C3 1.346(7) . ?
C5 N4 1.309(8) . ?
C5 C51 1.517(8) . ?
C6 C5 1.432(9) . ?
C6 C61 1.519(8) . ?
C7 N8 1.351(7) . ?
C7 C12 1.386(8) . ?
C9 N8 1.350(7) . ?
C9 C29 1.501(9) . ?
C10 C9 1.394(8) . ?
C11 C10 1.379(10) . ?
C12 C11 1.384(10) . ?
N21 N22 1.351(7) . ?
C23 N22 1.316(8) . ?
C23 N24 1.347(8) . ?
N24 C25 1.326(10) . ?
C25 C26 1.425(11) . ?
C25 C251 1.501(9) . ?
C26 N21 1.315(8) . ?
C26 C261 1.500(12) . ?
C27 N28 1.369(8) . ?
C27 C23 1.480(9) . ?
C29 N28 1.328(8) . ?
C29 C30 1.383(9) . ?
C30 C31 1.350(13) . ?
C32 C31 1.382(14) . ?
C32 C27 1.384(10) . ?
C52 C51 1.527(11) . ?
C61 C62 1.489(11) . ?
C251 C252 1.472(14) . ?
C262 C261 1.35(2) . ?
O41 N43 1.259(8) . ?
N43 O44 1.211(7) . ?
N43 O42 1.282(7) . ?
O51 N53 1.261(8) . ?
N53 O54 1.213(7) . ?
N53 O52 1.268(7) . ?
N63 O64 1.216(7) . ?
N63 O62 1.268(7) . ?
N63 O61 1.271(7) . ?
N71 C72 1.111(14) . ?
C72 C73 1.412(14) . ?
